data_7128634
loop_
_publ_author_name
'Li, Wen-Yan'
'Zhao, Chao-Wei'
'Zhang, Yue-Feng'
'Guan, Qun'
'Wan, Jing-Jing'
'Ma, Jian-Ping'
'Li, Yan-An'
'Dong, Yu-Bin'

_publ_section_title
;
 A metal-organic cage-based nanoagent for enhanced photodynamic antitumor
 therapy.
;
_journal_issue 64
_journal_name_full 'Chemical communications (Cambridge, England)'
_journal_page_first 7954
_journal_page_last 7957
_journal_paper_doi 10.1039/d1cc02629a
_journal_volume 57
_journal_year 2021
_chemical_formula_moiety 'C264 H224 N72 O24 Pd6, 4(N O3)'
_chemical_formula_sum 'C264 H224 N76 O36 Pd6'
_chemical_formula_weight 5675.58
_space_group_crystal_system tetragonal
_space_group_IT_number 87
_space_group_name_Hall '-I 4'
_space_group_name_H-M_alt 'I 4/m'
_atom_sites_solution_hydrogens geom
_atom_sites_solution_primary dual
_audit_creation_date 2021-06-16
_audit_creation_method
;
Olex2 1.2
(compiled 2018.05.29 svn.r3508 for OlexSys, GUI svn.r5506)
;
_audit_update_record
;
2021-06-21 deposited with the CCDC.	2021-07-09 downloaded from the CCDC.
;
_cell_angle_alpha 90
_cell_angle_beta 90
_cell_angle_gamma 90
_cell_formula_units_Z 2
_cell_length_a 28.5568(17)
_cell_length_b 28.5568(17)
_cell_length_c 28.6245(15)
_cell_measurement_reflns_used 6413
_cell_measurement_temperature 100.01(11)
_cell_measurement_theta_max 56.8590
_cell_measurement_theta_min 3.7820
_cell_volume 23343(2)
_computing_cell_refinement 'CrysAlisPro 1.171.38.41 (Rigaku OD, 2015)'
_computing_data_collection 'CrysAlisPro 1.171.38.41 (Rigaku OD, 2015)'
_computing_data_reduction 'CrysAlisPro 1.171.38.41 (Rigaku OD, 2015)'
_computing_molecular_graphics 'Olex2 (Dolomanov et al., 2009)'
_computing_publication_material 'Olex2 (Dolomanov et al., 2009)'
_computing_structure_refinement 'ShelXL (Sheldrick, 2015)'
_computing_structure_solution 'ShelXT (Sheldrick, 2015)'
_diffrn_ambient_environment N~2~
_diffrn_ambient_temperature 100.01(11)
_diffrn_detector 'CCD plate'
_diffrn_detector_area_resol_mean 16.0793
_diffrn_detector_type Eos
_diffrn_measured_fraction_theta_full 1.000
_diffrn_measured_fraction_theta_max 0.985
_diffrn_measurement_details
;
List of Runs (angles in degrees, time in seconds):

  # Type    Start    End  Width  t~exp~   \w     \q     \k     \f   Frames
#--------------------------------------------------------------------------
  1  \w     33.00  69.00   1.00   10.00    --    0.00  57.00   0.00   36
  2  \w    -32.00  19.00   1.00   10.00    --    0.00  99.00 129.00   51
  3  \w     -2.00  51.00   1.00   10.00    --    0.00  57.00 -90.00   53
  4  \w     -1.00  28.00   1.00   10.00    --    0.00  57.00   0.00   29
  5  \w     25.00  95.00   1.00   12.50    --   54.00  77.00  60.00   70
  6  \w      1.00  96.00   1.00   12.50    --   54.00 -99.00 150.00   95
  7  \w     46.00 108.00   1.00   12.50    --   54.00  57.00-150.00   62
  8  \w     64.00  91.00   1.00   12.50    --   54.00  37.00-180.00   27
  9  \w     37.00 124.00   1.00   12.50    --   54.00  37.00 -60.00   87
 10  \w     39.00 107.00   1.00   12.50    --   54.00  57.00   0.00   68
 11  \w     39.00 106.00   1.00   12.50    --   54.00-125.00 -30.00   67
 12  \w     38.00 130.00   1.00   12.50    --  108.00 -50.00 120.00   92
 13  \w    152.00 178.00   1.00   12.50    --  108.00  25.00 -60.00   26
 14  \w     75.00 147.00   1.00   12.50    --  108.00  25.00 -60.00   72
 15  \w     39.00 113.00   1.00   12.50    --  108.00-111.00  90.00   74
 16  \w     47.00 141.00   1.00   12.50    --  108.00 -91.00 120.00   94
 17  \w     89.00 139.00   1.00   12.50    --  108.00  77.00 -30.00   50
 18  \w    125.00 152.00   1.00   12.50    --  108.00  25.00  90.00   27
 19  \w     78.00 105.00   1.00   12.50    --  108.00  25.00  90.00   27
 20  \w     81.00 115.00   1.00   12.50    --  108.00-111.00 -30.00   34
 21  \w    104.00 177.00   1.00   12.50    --  108.00 111.00 150.00   73
 22  \w     81.00 114.00   1.00   12.50    --  108.00-111.00-120.00   33
 23  \w     36.00  63.00   1.00   12.50    --  108.00-111.00 -30.00   27
 24  \w     43.00 122.00   1.00   12.50    --  108.00 -63.00-120.00   79
 25  \w     41.00 111.00   1.00   12.50    --  108.00 -37.00  30.00   70
 26  \w     91.00 178.00   1.00   12.50    --  108.00  37.00-150.00   87
 27  \w    100.00 141.00   1.00   12.50    --  108.00 111.00  90.00   41
;
_diffrn_measurement_device 'four-circle diffractometer'
_diffrn_measurement_device_type 'SuperNova, Dual, Cu at zero, Eos'
_diffrn_measurement_method '\w scans'
_diffrn_orient_matrix_type 'CrysAlisPro convention (1999,Acta A55,543-557)'
_diffrn_orient_matrix_UB_11 0.0153065000
_diffrn_orient_matrix_UB_12 -0.0068128000
_diffrn_orient_matrix_UB_13 0.0423317000
_diffrn_orient_matrix_UB_21 0.0101109500
_diffrn_orient_matrix_UB_22 0.0249019500
_diffrn_orient_matrix_UB_23 0.0014020000
_diffrn_orient_matrix_UB_31 -0.0197841000
_diffrn_orient_matrix_UB_32 0.0075991000
_diffrn_orient_matrix_UB_33 0.0334305000
_diffrn_radiation_monochromator mirror
_diffrn_radiation_probe x-ray
_diffrn_radiation_type CuK\a
_diffrn_radiation_wavelength 1.54178
_diffrn_reflns_av_R_equivalents 0.1256
_diffrn_reflns_av_unetI/netI 0.0715
_diffrn_reflns_Laue_measured_fraction_full 1.000
_diffrn_reflns_Laue_measured_fraction_max 0.985
_diffrn_reflns_limit_h_max 34
_diffrn_reflns_limit_h_min -31
_diffrn_reflns_limit_k_max 33
_diffrn_reflns_limit_k_min -34
_diffrn_reflns_limit_l_max 34
_diffrn_reflns_limit_l_min -34
_diffrn_reflns_number 76610
_diffrn_reflns_point_group_measured_fraction_full 1.000
_diffrn_reflns_point_group_measured_fraction_max 0.985
_diffrn_reflns_theta_full 67.679
_diffrn_reflns_theta_max 71.298
_diffrn_reflns_theta_min 3.785
_diffrn_source 'micro-focus sealed X-ray tube'
_diffrn_source_type 'SuperNova (Cu) X-ray Source'
_exptl_absorpt_coefficient_mu 2.221
_exptl_absorpt_correction_T_max 1.00000
_exptl_absorpt_correction_T_min 0.56949
_exptl_absorpt_correction_type multi-scan
_exptl_absorpt_process_details
'CrysAlisPro 1.171.38.41 (Rigaku Oxford Diffraction, 2015) Empirical absorption correction using spherical harmonics, implemented in SCALE3 ABSPACK scaling algorithm.'
_exptl_crystal_colour 'clear light yellow'
_exptl_crystal_colour_lustre clear
_exptl_crystal_colour_modifier light
_exptl_crystal_colour_primary yellow
_exptl_crystal_density_diffrn 0.807
_exptl_crystal_description block
_exptl_crystal_F_000 5808
_exptl_crystal_size_max 0.25
_exptl_crystal_size_mid 0.06
_exptl_crystal_size_min 0.05
_platon_squeeze_details
;
TITL 1_a.res in C2/m New: P4/m New: I4/m
CELL   28.5568   28.5568   28.6245     90.00     90.00     90.00
SPGR I4/m
# Solvent Accessible Volume =     12523
# Electrons Found in S.A.V. =      3781
# Note: Atoms in Void as Cxxx and Qxxx all others
C101 0.698 0.195 0.002 !       9.26 eA-3
C102 0.500 0.500 0.000 !       8.14 eA-3
C103 0.878 0.754 0.044 !       6.47 eA-3
C104 0.375 0.453-0.001 !       6.40 eA-3
C105 0.304 0.383 0.002 !       6.25 eA-3
C106 0.175 0.430 0.002 !       5.67 eA-3
C107 0.500 0.496 0.250 !       5.40 eA-3
C108 0.859 0.211 0.001 !       4.93 eA-3
C109 0.181 0.117 0.002 !       4.11 eA-3
C110 0.961 0.391-0.001 !       3.78 eA-3
Q111 0.507 0.150 0.070 !       3.65 eA-3
C112 0.571 0.350 0.123 !       3.38 eA-3
C113 0.328 0.441 0.089 !       3.32 eA-3
C114 0.454 0.484-0.001 !       3.30 eA-3
C115 0.874 0.141 0.003 !       3.26 eA-3
C116 0.884 0.477 0.001 !       3.25 eA-3
C117 0.997 0.445 0.088 !       2.66 eA-3
C118 0.878 0.491 0.040 !       2.56 eA-3
C119 0.157 0.250 0.002 !       2.55 eA-3
C120 0.922 0.195 0.001 !       2.52 eA-3
C121 0.906 0.785 0.176 !       2.46 eA-3
C122 0.730 0.548 0.092 !       2.45 eA-3
C123 0.686 0.016-0.001 !       2.36 eA-3
C124 0.640 0.336 0.227 !       2.32 eA-3
C125 0.883 0.014 0.213 !       2.15 eA-3
C126 0.945 0.767 0.148 !       2.15 eA-3
C127 0.829 0.888 0.125 !       2.11 eA-3
C128 0.143 0.824 0.125 !       2.06 eA-3
C129 0.895 0.032 0.184 !       1.95 eA-3
C130 0.327 0.663 0.211 !       1.87 eA-3
C131 0.025 0.351-0.002 !       1.85 eA-3
C132 0.655 0.593 0.246 !       1.82 eA-3
C133 0.028 0.244 0.115 !       1.75 eA-3
C134 0.991 0.367 0.000 !       1.73 eA-3
C135 0.055 0.187 0.001 !       1.53 eA-3
C136 0.062 0.398 0.002 !       1.53 eA-3
C137 0.509 0.164 0.000 !       1.50 eA-3
C138 0.841 0.500 0.026 !       1.41 eA-3
C139 0.014 0.510 0.151 !       1.36 eA-3
C140 0.564 0.328 0.001 !       1.30 eA-3
C141 0.059 0.981 0.073 !       1.28 eA-3
C142 0.500 0.998 0.023 !       1.25 eA-3
C143 0.439 0.673 0.033 !       1.23 eA-3
C144 0.107 0.970 0.145 !       1.22 eA-3
C145 0.031 0.501 0.171 !       1.21 eA-3
C146 0.200 0.106 0.150 !       1.18 eA-3
C147 0.956 0.078 0.000 !       1.16 eA-3
C148 0.077 0.242 0.001 !       1.15 eA-3
Q149 0.226 0.999 0.204 !       1.15 eA-3
C150 1.000 0.499 0.172 !       1.14 eA-3
C151 0.942 0.157 0.107 !       1.11 eA-3
Q152 0.751 0.336 0.002 !       1.11 eA-3
Q153 0.328 0.219-0.004 !       1.10 eA-3
Q154 0.515 0.529 0.137 !       1.09 eA-3
Q155 0.431 0.297-0.001 !       1.08 eA-3
C156 0.477 0.030 0.128 !       1.08 eA-3
C157 0.870 0.141 0.126 !       1.05 eA-3
C158 0.936 0.039 0.165 !       1.04 eA-3
C159 0.062 0.928 0.014 !       1.03 eA-3
Q160 0.361 0.344 0.002 !       1.03 eA-3
C161 0.056 0.979 0.174 !       1.02 eA-3
Q162 0.998 0.373 0.122 !       1.01 eA-3
C163 0.028 0.170 0.016 !       0.99 eA-3
Q164 0.312 0.148-0.001 !       0.98 eA-3
C165 0.030 0.250 0.000 !       0.98 eA-3
C166 1.000 0.500 0.203 !       0.97 eA-3
C167 0.182 0.899 0.097 !       0.95 eA-3
C168 0.986 0.250-0.003 !       0.94 eA-3
C169 0.494 0.055 0.000 !       0.94 eA-3
Q170 0.695 0.598 0.172 !       0.93 eA-3
C171 0.928 0.046 0.180 !       0.93 eA-3
C172 0.932 0.188 0.151 !       0.93 eA-3
C173 0.021 0.998 0.185 !       0.90 eA-3
C174 0.944 0.936 0.201 !       0.89 eA-3
C175 0.887 0.800 0.158 !       0.87 eA-3
C176 0.135 0.287 0.012 !       0.87 eA-3
C177 0.943 0.952 0.169 !       0.87 eA-3
Q178 0.344 0.172 0.000 !       0.86 eA-3
C179 0.804 0.910 0.178 !       0.86 eA-3
C180 0.802 0.064 0.148 !       0.82 eA-3
C181 0.568 0.990 0.028 !       0.81 eA-3
Q182 0.817 0.313 0.116 !       0.80 eA-3
C183 0.905 0.219 0.163 !       0.80 eA-3
C184 0.222 0.992 0.003 !       0.79 eA-3
Q185 0.679 0.289 0.001 !       0.79 eA-3
C186 0.761 0.006 0.053 !       0.77 eA-3
Q187 0.383 0.109 0.001 !       0.77 eA-3
C188 0.345 0.431 0.177 !       0.77 eA-3
Q189 0.503 0.195 0.000 !       0.76 eA-3
C190 0.074 0.063 0.165 !       0.76 eA-3
C191 0.517 0.063-0.002 !       0.75 eA-3
C192 0.889 0.813 0.131 !       0.74 eA-3
Q193 0.390 0.305 0.003 !       0.74 eA-3
C194 0.788 0.542 0.086 !       0.73 eA-3
Q195 0.424 0.211 0.002 !       0.73 eA-3
C196 0.548 0.978 0.018 !       0.73 eA-3
C197 0.407 0.492 0.002 !       0.72 eA-3
Q198 0.209 0.043 0.204 !       0.72 eA-3
C199 0.906 0.979 0.225 !       0.71 eA-3
;
_refine_diff_density_max 0.828
_refine_diff_density_min -0.818
_refine_diff_density_rms 0.087
_refine_ls_extinction_method none
_refine_ls_goodness_of_fit_ref 1.057
_refine_ls_hydrogen_treatment constr
_refine_ls_matrix_type full
_refine_ls_number_parameters 451
_refine_ls_number_reflns 11419
_refine_ls_number_restraints 6
_refine_ls_restrained_S_all 1.057
_refine_ls_R_factor_all 0.1546
_refine_ls_R_factor_gt 0.1005
_refine_ls_shift/su_max 0.000
_refine_ls_shift/su_mean 0.000
_refine_ls_structure_factor_coef Fsqd
_refine_ls_weighting_details 'w=1/[\s^2^(Fo^2^)+(0.1628P)^2^+83.6397P] where P=(Fo^2^+2Fc^2^)/3'
_refine_ls_weighting_scheme calc
_refine_ls_wR_factor_gt 0.2901
_refine_ls_wR_factor_ref 0.3516
_reflns_Friedel_coverage 0.000
_reflns_number_gt 6166
_reflns_number_total 11419
_reflns_threshold_expression 'I > 2\s(I)'
_cod_data_source_file d1cc02629a2.cif
_cod_data_source_block 5_sq
_cod_depositor_comments 'Adding full bibliography for 7128634.cif.'
_cod_original_cell_volume 23343(3)
_cod_database_code 7128634
_shelx_shelxl_version_number 2014/7
_shelx_space_group_comment
;
The symmetry employed for this shelxl refinement is uniquely defined
by the following loop, which should always be used as a source of
symmetry information in preference to the above space-group names.
They are only intended as comments.
;
_shelx_estimated_absorpt_t_max 0.897
_shelx_estimated_absorpt_t_min 0.607
_reflns_odcompleteness_completeness 99.87
_reflns_odcompleteness_iscentric 1
_reflns_odcompleteness_theta 66.97
_olex2_refinement_description
;
1. Fixed Uiso
 At 1.2 times of:
  All C(H) groups, All C(H,H) groups, All C(H,H,H,H) groups, All N(H) groups
 At 1.5 times of:
  All C(H,H,H) groups
2. Rigid body (RIGU) restrains
 C15A, C14, C15
 with sigma for 1-2 distances of 0.004 and sigma for 1-3 distances of 0.004
3. Others
 Sof(H14A)=Sof(H14B)=Sof(C15)=Sof(H15D)=Sof(H15E)=Sof(H15F)=1-FVAR(1)
 Sof(H14C)=Sof(H14D)=Sof(C15A)=Sof(H15A)=Sof(H15B)=Sof(H15C)=FVAR(1)
4.a Secondary CH2 refined with riding coordinates:
 C14(H14C,H14D), C14(H14A,H14B), C16(H16A,H16B), C18(H18A,H18B)
4.b Me refined with riding coordinates:
 C15A(H15A,H15B,H15C), C15(H15D,H15E,H15F)
4.c Aromatic/amide H refined with riding coordinates:
 N7(H7), C1(H1), C2(H2), C4(H4), C5(H5), C23(H23), C24(H24), C25(H25),
 C26(H26), C30(H30), C31(H31), C32(H32), C33(H33)
4.d Idealised Me refined as rotating group:
 C17(H17A,H17B,H17C), C19(H19A,H19B,H19C)
;
_platon_squeeze_void_probe_radius 1.20
_olex2_submission_special_instructions 'No special instructions were received'
_oxdiff_exptl_absorpt_empirical_details
;
Empirical correction (ABSPACK) includes:
- Absorption correction using spherical harmonics
- Frame scaling
;
_oxdiff_exptl_absorpt_empirical_full_max 1.822
_oxdiff_exptl_absorpt_empirical_full_min 0.606

loop_
_space_group_symop_operation_xyz
'x, y, z'
'-y, x, z'
'-x, -y, z'
'y, -x, z'
'x+1/2, y+1/2, z+1/2'
'-y+1/2, x+1/2, z+1/2'
'-x+1/2, -y+1/2, z+1/2'
'y+1/2, -x+1/2, z+1/2'
'-x, -y, -z'
'y, -x, -z'
'x, y, -z'
'-y, x, -z'
'-x+1/2, -y+1/2, -z+1/2'
'y+1/2, -x+1/2, -z+1/2'
'x+1/2, y+1/2, -z+1/2'
'-y+1/2, x+1/2, -z+1/2'

loop_
_atom_site_label
_atom_site_type_symbol
_atom_site_fract_x
_atom_site_fract_y
_atom_site_fract_z
_atom_site_U_iso_or_equiv
_atom_site_adp_type
_atom_site_occupancy
_atom_site_site_symmetry_order
_atom_site_calc_flag
_atom_site_refinement_flags_posn
_atom_site_refinement_flags_adp
_atom_site_refinement_flags_occupancy
_atom_site_disorder_assembly
_atom_site_disorder_group
Pd1 Pd -0.18258(3) 0.31269(3) 0.0000 0.0730(3) Uani 1 2 d S T P . .
Pd2 Pd 0.0000 0.0000 0.37580(5) 0.0841(4) Uani 1 4 d S T P . .
O1 O -0.0097(2) 0.3458(2) 0.1706(2) 0.0850(15) Uani 1 1 d . . . . .
O2 O 0.07239(19) 0.22415(19) 0.3155(2) 0.0795(14) Uani 1 1 d . . . . .
O3 O 0.19031(19) 0.30553(18) 0.16991(19) 0.0752(14) Uani 1 1 d . . . . .
N1 N -0.1369(2) 0.3327(2) 0.0497(3) 0.0735(17) Uani 1 1 d . . . . .
N2 N -0.0611(3) 0.3975(3) 0.1973(3) 0.107(3) Uani 1 1 d . . . . .
N3 N -0.0225(3) 0.3966(3) 0.2274(3) 0.108(3) Uani 1 1 d . . . . .
N4 N 0.1062(3) 0.2715(3) 0.3666(3) 0.102(3) Uani 1 1 d . . . . .
N5 N 0.0948(3) 0.2298(3) 0.3888(3) 0.095(2) Uani 1 1 d . . . . .
N6 N 0.0242(2) 0.0662(2) 0.3734(3) 0.0812(18) Uani 1 1 d . . . . .
N7 N 0.2061(3) 0.3776(3) 0.1890(3) 0.097(2) Uani 1 1 d . . . . .
H7 H 0.2048 0.4053 0.2023 0.116 Uiso 1 1 calc R . . . .
N8 N 0.2393(3) 0.3630(3) 0.1569(3) 0.096(2) Uani 1 1 d . . . . .
N9 N 0.2890(2) 0.2275(2) 0.0506(2) 0.0682(15) Uani 1 1 d . . . . .
C1 C -0.1022(3) 0.3058(3) 0.0637(3) 0.090(3) Uani 1 1 d . . . . .
H1 H -0.0975 0.2769 0.0480 0.109 Uiso 1 1 calc R . . . .
C2 C -0.0725(3) 0.3170(3) 0.0996(3) 0.086(2) Uani 1 1 d . . . . .
H2 H -0.0474 0.2965 0.1071 0.103 Uiso 1 1 calc R . . . .
C3 C -0.0786(3) 0.3563(3) 0.1239(4) 0.087(2) Uani 1 1 d . . . . .
C4 C -0.1151(3) 0.3864(3) 0.1089(3) 0.083(2) Uani 1 1 d . . . . .
H4 H -0.1202 0.4155 0.1240 0.100 Uiso 1 1 calc R . . . .
C5 C -0.1427(3) 0.3731(3) 0.0727(3) 0.077(2) Uani 1 1 d . . . . .
H5 H -0.1674 0.3934 0.0633 0.092 Uiso 1 1 calc R . . . .
C6 C -0.0513(3) 0.3683(3) 0.1649(3) 0.090(3) Uani 1 1 d . . . . .
C7 C 0.0067(3) 0.3656(3) 0.2110(3) 0.086(2) Uani 1 1 d . . . . .
C8 C 0.0506(4) 0.3471(3) 0.2294(4) 0.091(3) Uani 1 1 d . . . . .
C9 C 0.0496(3) 0.3178(3) 0.2693(3) 0.078(2) Uani 1 1 d . . . . .
C10 C 0.0927(3) 0.3010(3) 0.2850(3) 0.081(2) Uani 1 1 d . . . . .
C11 C 0.1363(3) 0.3099(3) 0.2625(3) 0.075(2) Uani 1 1 d . . . . .
C12 C 0.1337(3) 0.3393(3) 0.2230(3) 0.077(2) Uani 1 1 d . . . . .
C13 C 0.0938(3) 0.3586(3) 0.2061(3) 0.079(2) Uani 1 1 d . . . . .
C14 C 0.0057(3) 0.3047(4) 0.2931(4) 0.104(3) Uani 1 1 d . U . . .
H14C H -0.0144 0.3326 0.2974 0.124 Uiso 0.718(17) 1 calc R . . A 2
H14D H 0.0127 0.2912 0.3242 0.124 Uiso 0.718(17) 1 calc R . . A 2
H14A H 0.0056 0.2704 0.2985 0.124 Uiso 0.282(17) 1 calc R . . A 1
H14B H -0.0211 0.3122 0.2725 0.124 Uiso 0.282(17) 1 calc R . . A 1
C15A C -0.0218(6) 0.2650(6) 0.2598(7) 0.127(6) Uani 0.718(17) 1 d . U . A 2
H15A H -0.0511 0.2556 0.2749 0.191 Uiso 0.718(17) 1 calc R . . A 2
H15B H -0.0286 0.2786 0.2291 0.191 Uiso 0.718(17) 1 calc R . . A 2
H15C H -0.0017 0.2374 0.2559 0.191 Uiso 0.718(17) 1 calc R . . A 2
C16 C 0.1819(3) 0.2914(3) 0.2821(3) 0.084(2) Uani 1 1 d . . . . .
H16A H 0.1757 0.2638 0.3020 0.100 Uiso 1 1 calc R . . . .
H16B H 0.2027 0.2815 0.2561 0.100 Uiso 1 1 calc R . . . .
C17 C 0.2058(4) 0.3289(5) 0.3104(4) 0.132(4) Uani 1 1 d . . . . .
H17A H 0.2083 0.3576 0.2918 0.198 Uiso 1 1 calc GR . . . .
H17B H 0.2373 0.3182 0.3192 0.198 Uiso 1 1 calc GR . . . .
H17C H 0.1875 0.3351 0.3387 0.198 Uiso 1 1 calc GR . . . .
C18 C 0.0922(4) 0.3886(4) 0.1638(4) 0.103(3) Uani 1 1 d . . . . .
H18A H 0.1180 0.4117 0.1660 0.123 Uiso 1 1 calc R . . . .
H18B H 0.0625 0.4064 0.1644 0.123 Uiso 1 1 calc R . . . .
C19 C 0.0959(5) 0.3646(5) 0.1176(4) 0.128(4) Uani 1 1 d . . . . .
H19A H 0.0954 0.3880 0.0926 0.192 Uiso 1 1 calc GR . . . .
H19B H 0.0694 0.3432 0.1137 0.192 Uiso 1 1 calc GR . . . .
H19C H 0.1252 0.3469 0.1162 0.192 Uiso 1 1 calc GR . . . .
C20 C 0.0922(3) 0.2669(3) 0.3239(3) 0.085(2) Uani 1 1 d . . . . .
C21 C 0.0759(3) 0.2040(3) 0.3595(3) 0.078(2) Uani 1 1 d . . . . .
C22 C 0.0580(3) 0.1571(3) 0.3648(3) 0.075(2) Uani 1 1 d . . . . .
C23 C 0.0425(3) 0.1299(3) 0.3243(4) 0.095(3) Uani 1 1 d . . . . .
H23 H 0.0421 0.1434 0.2940 0.114 Uiso 1 1 calc R . . . .
C24 C 0.0291(4) 0.0859(4) 0.3311(4) 0.097(3) Uani 1 1 d . . . . .
H24 H 0.0225 0.0673 0.3044 0.116 Uiso 1 1 calc R . . . .
C25 C 0.0375(3) 0.0906(3) 0.4113(3) 0.076(2) Uani 1 1 d . . . . .
H25 H 0.0350 0.0765 0.4412 0.091 Uiso 1 1 calc R . . . .
C26 C 0.0546(3) 0.1355(3) 0.4078(3) 0.082(2) Uani 1 1 d . . . . .
H26 H 0.0642 0.1517 0.4352 0.099 Uiso 1 1 calc R . . . .
C27 C 0.1773(3) 0.3432(3) 0.1961(3) 0.084(2) Uani 1 1 d . . . . .
C28 C 0.2292(3) 0.3210(3) 0.1483(3) 0.077(2) Uani 1 1 d . . . . .
C29 C 0.2521(3) 0.2874(3) 0.1148(3) 0.0699(18) Uani 1 1 d . . . . .
C30 C 0.2925(3) 0.2993(3) 0.0921(3) 0.075(2) Uani 1 1 d . . . . .
H30 H 0.3076 0.3283 0.0982 0.090 Uiso 1 1 calc R . . . .
C31 C 0.3110(3) 0.2676(3) 0.0598(3) 0.0705(19) Uani 1 1 d . . . . .
H31 H 0.3395 0.2748 0.0442 0.085 Uiso 1 1 calc R . . . .
C32 C 0.2513(3) 0.2163(3) 0.0725(3) 0.078(2) Uani 1 1 d . . . . .
H32 H 0.2363 0.1875 0.0655 0.093 Uiso 1 1 calc R . . . .
C33 C 0.2328(3) 0.2449(3) 0.1052(3) 0.082(2) Uani 1 1 d . . . . .
H33 H 0.2058 0.2351 0.1218 0.098 Uiso 1 1 calc R . . . .
C15 C -0.0009(9) 0.3319(14) 0.3434(14) 0.108(13) Uani 0.282(17) 1 d . U . A 1
H15D H -0.0304 0.3221 0.3579 0.163 Uiso 0.282(17) 1 calc R . . A 1
H15E H 0.0253 0.3240 0.3641 0.163 Uiso 0.282(17) 1 calc R . . A 1
H15F H -0.0014 0.3658 0.3381 0.163 Uiso 0.282(17) 1 calc R . . A 1
O4 O 0.0280(3) 0.2298(3) 0.5000 0.105(3) Uani 1 2 d S T P B 2
O5 O 0.0946(3) 0.1972(3) 0.5000 0.081(2) Uani 1 2 d S T P B 2
O6 O 0.0913(3) 0.2715(3) 0.5000 0.079(2) Uani 1 2 d S T P B 2
N10 N 0.0719(4) 0.2332(3) 0.5000 0.077(2) Uani 1 2 d S T P B 2

loop_
_atom_site_aniso_label
_atom_site_aniso_U_11
_atom_site_aniso_U_22
_atom_site_aniso_U_33
_atom_site_aniso_U_23
_atom_site_aniso_U_13
_atom_site_aniso_U_12
Pd1 0.0686(5) 0.0770(5) 0.0734(5) 0.000 0.000 0.0049(4)
Pd2 0.0863(5) 0.0863(5) 0.0797(8) 0.000 0.000 0.000
O1 0.083(4) 0.080(3) 0.092(4) 0.004(3) -0.007(3) 0.014(3)
O2 0.089(4) 0.073(3) 0.077(4) -0.004(3) -0.003(3) 0.010(3)
O3 0.089(4) 0.066(3) 0.070(3) -0.001(2) 0.001(3) -0.004(3)
N1 0.050(3) 0.061(4) 0.109(5) 0.007(3) -0.004(3) 0.008(3)
N2 0.106(6) 0.118(6) 0.099(6) -0.023(5) -0.021(5) 0.039(5)
N3 0.078(5) 0.119(6) 0.126(7) -0.042(5) -0.040(5) 0.035(4)
N4 0.145(7) 0.096(5) 0.065(5) -0.009(4) -0.018(4) -0.035(5)
N5 0.103(5) 0.109(6) 0.072(5) 0.007(4) -0.014(4) -0.026(4)
N6 0.088(5) 0.084(4) 0.072(4) 0.007(4) -0.006(3) -0.002(3)
N7 0.096(5) 0.072(4) 0.122(7) -0.021(4) 0.001(5) -0.020(4)
N8 0.091(5) 0.073(4) 0.125(7) -0.024(4) 0.008(5) -0.009(4)
N9 0.079(4) 0.056(3) 0.070(4) 0.012(3) -0.004(3) -0.004(3)
C1 0.093(6) 0.080(5) 0.098(7) -0.018(5) -0.003(5) 0.029(5)
C2 0.080(5) 0.095(6) 0.083(6) -0.007(5) -0.014(4) 0.027(4)
C3 0.072(5) 0.083(5) 0.105(7) -0.013(5) -0.014(5) 0.009(4)
C4 0.077(5) 0.074(5) 0.098(6) -0.020(4) -0.017(4) 0.020(4)
C5 0.062(4) 0.078(5) 0.091(6) 0.006(4) -0.006(4) 0.020(4)
C6 0.089(6) 0.086(6) 0.094(6) -0.022(5) -0.019(5) 0.029(5)
C7 0.090(6) 0.087(6) 0.079(6) -0.019(4) -0.006(4) 0.015(4)
C8 0.099(7) 0.077(5) 0.099(7) -0.014(5) -0.029(5) 0.006(5)
C9 0.077(5) 0.075(5) 0.082(6) -0.009(4) -0.001(4) 0.005(4)
C10 0.088(6) 0.083(5) 0.073(5) -0.011(4) -0.010(4) -0.001(4)
C11 0.080(5) 0.084(5) 0.062(5) -0.009(4) -0.011(4) 0.001(4)
C12 0.078(5) 0.071(5) 0.081(5) -0.010(4) -0.004(4) -0.006(4)
C13 0.086(6) 0.069(5) 0.081(5) -0.010(4) -0.019(4) 0.004(4)
C14 0.082(6) 0.103(7) 0.126(8) -0.008(6) -0.010(5) 0.010(5)
C15A 0.114(12) 0.136(12) 0.132(13) -0.015(10) -0.005(9) -0.020(9)
C16 0.087(6) 0.093(6) 0.071(5) 0.008(4) 0.006(4) 0.017(4)
C17 0.087(7) 0.204(14) 0.104(8) -0.018(9) -0.013(6) 0.028(8)
C18 0.095(7) 0.101(7) 0.112(8) 0.013(6) -0.019(6) 0.013(5)
C19 0.131(10) 0.151(11) 0.103(9) 0.006(8) -0.010(7) 0.030(8)
C20 0.086(6) 0.083(6) 0.086(6) -0.008(5) 0.012(5) 0.005(4)
C21 0.084(5) 0.101(6) 0.050(4) -0.006(4) 0.008(4) 0.008(4)
C22 0.069(5) 0.087(5) 0.068(5) -0.002(4) 0.000(4) 0.003(4)
C23 0.100(7) 0.094(7) 0.091(7) 0.021(5) -0.009(5) -0.004(5)
C24 0.111(7) 0.091(6) 0.089(7) -0.015(5) 0.006(5) 0.001(5)
C25 0.078(5) 0.084(5) 0.067(5) 0.009(4) -0.002(4) 0.002(4)
C26 0.075(5) 0.088(6) 0.085(6) -0.008(4) -0.001(4) -0.001(4)
C27 0.100(6) 0.072(5) 0.079(6) -0.012(4) -0.014(5) 0.009(4)
C28 0.073(5) 0.071(5) 0.087(6) 0.001(4) 0.000(4) -0.019(4)
C29 0.071(4) 0.067(4) 0.072(5) 0.007(4) 0.003(4) -0.001(3)
C30 0.072(5) 0.076(5) 0.077(5) -0.001(4) -0.002(4) -0.018(4)
C31 0.065(4) 0.064(4) 0.082(5) 0.001(4) 0.002(4) -0.004(3)
C32 0.080(5) 0.069(5) 0.084(6) -0.003(4) 0.014(4) -0.020(4)
C33 0.092(6) 0.070(5) 0.083(6) -0.005(4) 0.018(4) -0.014(4)
C15 0.038(13) 0.15(3) 0.136(16) -0.035(18) -0.017(12) 0.007(15)
O4 0.075(6) 0.103(7) 0.138(8) 0.000 0.000 -0.012(5)
O5 0.089(5) 0.083(5) 0.073(5) 0.000 0.000 -0.010(4)
O6 0.082(5) 0.070(5) 0.087(5) 0.000 0.000 -0.021(4)
N10 0.080(6) 0.069(6) 0.083(7) 0.000 0.000 -0.020(5)

loop_
_atom_type_symbol
_atom_type_description
_atom_type_scat_dispersion_real
_atom_type_scat_dispersion_imag
_atom_type_scat_source
C C 0.0181 0.0091 'International Tables Vol C Tables 4.2.6.8 and 6.1.1.4'
H H 0.0000 0.0000 'International Tables Vol C Tables 4.2.6.8 and 6.1.1.4'
N N 0.0311 0.0180 'International Tables Vol C Tables 4.2.6.8 and 6.1.1.4'
O O 0.0492 0.0322 'International Tables Vol C Tables 4.2.6.8 and 6.1.1.4'
Pd Pd 0.1215 3.9337 'International Tables Vol C Tables 4.2.6.8 and 6.1.1.4'

loop_
_geom_angle_atom_site_label_1
_geom_angle_atom_site_label_2
_geom_angle_atom_site_label_3
_geom_angle
_geom_angle_site_symmetry_1
_geom_angle_site_symmetry_3
_geom_angle_publ_flag
N1 Pd1 N1 89.9(4) 11 . ?
N1 Pd1 N9 177.0(2) . 12 ?
N1 Pd1 N9 90.0(3) 11 12 ?
N1 Pd1 N9 90.0(3) . 2 ?
N1 Pd1 N9 177.0(2) 11 2 ?
N9 Pd1 N9 89.9(3) 12 2 ?
N6 Pd2 N6 89.933(15) 3 2 ?
N6 Pd2 N6 89.935(15) 2 . ?
N6 Pd2 N6 89.933(15) 3 4 ?
N6 Pd2 N6 89.931(15) 4 . ?
N6 Pd2 N6 176.1(4) 3 . ?
N6 Pd2 N6 176.1(4) 2 4 ?
C6 O1 C7 101.8(7) . . ?
C20 O2 C21 100.3(7) . . ?
C28 O3 C27 102.7(6) . . ?
C1 N1 Pd1 122.6(6) . . ?
C1 N1 C5 116.6(7) . . ?
C5 N1 Pd1 120.7(5) . . ?
C6 N2 N3 105.3(7) . . ?
C7 N3 N2 107.1(8) . . ?
C20 N4 N5 105.8(7) . . ?
C21 N5 N4 107.6(7) . . ?
C24 N6 Pd2 117.4(6) . . ?
C24 N6 C25 118.7(8) . . ?
C25 N6 Pd2 123.8(6) . . ?
C27 N7 N8 108.1(7) . . ?
C28 N8 N7 105.1(7) . . ?
C31 N9 Pd1 121.5(5) . 10 ?
C32 N9 Pd1 117.7(5) . 10 ?
C32 N9 C31 120.7(7) . . ?
N1 C1 C2 124.0(8) . . ?
C3 C2 C1 120.5(8) . . ?
C2 C3 C4 116.5(8) . . ?
C2 C3 C6 123.7(8) . . ?
C4 C3 C6 119.7(8) . . ?
C5 C4 C3 119.4(8) . . ?
N1 C5 C4 122.9(7) . . ?
O1 C6 C3 117.0(7) . . ?
N2 C6 O1 114.3(8) . . ?
N2 C6 C3 128.8(8) . . ?
O1 C7 C8 116.7(7) . . ?
N3 C7 O1 111.5(8) . . ?
N3 C7 C8 131.7(8) . . ?
C9 C8 C7 119.2(9) . . ?
C9 C8 C13 121.7(8) . . ?
C13 C8 C7 119.1(9) . . ?
C8 C9 C14 122.7(8) . . ?
C10 C9 C8 116.5(8) . . ?
C10 C9 C14 120.9(9) . . ?
C9 C10 C11 124.3(8) . . ?
C9 C10 C20 117.4(8) . . ?
C11 C10 C20 117.9(8) . . ?
C10 C11 C16 121.5(8) . . ?
C12 C11 C10 115.0(8) . . ?
C12 C11 C16 123.3(8) . . ?
C11 C12 C27 114.9(8) . . ?
C13 C12 C11 124.9(8) . . ?
C13 C12 C27 119.7(8) . . ?
C8 C13 C18 118.9(8) . . ?
C12 C13 C8 117.5(8) . . ?
C12 C13 C18 123.5(9) . . ?
C9 C14 C15A 107.9(10) . . ?
C9 C14 C15 112.4(14) . . ?
C17 C16 C11 110.0(8) . . ?
C13 C18 C19 117.2(9) . . ?
O2 C20 C10 117.2(8) . . ?
N4 C20 O2 112.8(8) . . ?
N4 C20 C10 130.0(9) . . ?
O2 C21 C22 117.0(7) . . ?
N5 C21 O2 113.5(8) . . ?
N5 C21 C22 129.5(8) . . ?
C21 C22 C23 121.2(8) . . ?
C26 C22 C21 122.3(8) . . ?
C26 C22 C23 116.5(8) . . ?
C24 C23 C22 118.3(9) . . ?
C23 C24 N6 123.9(10) . . ?
N6 C25 C26 121.8(8) . . ?
C25 C26 C22 120.4(8) . . ?
O3 C27 C12 117.4(7) . . ?
N7 C27 O3 109.7(8) . . ?
N7 C27 C12 132.7(8) . . ?
O3 C28 C29 116.3(6) . . ?
N8 C28 O3 114.3(8) . . ?
N8 C28 C29 129.3(8) . . ?
C30 C29 C28 120.8(7) . . ?
C33 C29 C28 121.5(7) . . ?
C33 C29 C30 117.7(8) . . ?
C29 C30 C31 118.2(7) . . ?
N9 C31 C30 120.7(7) . . ?
N9 C32 C33 121.0(7) . . ?
C32 C33 C29 121.5(8) . . ?
O5 N10 O4 117.8(9) . . ?
O5 N10 O6 121.0(10) . . ?
O6 N10 O4 121.3(11) . . ?

loop_
_geom_bond_atom_site_label_1
_geom_bond_atom_site_label_2
_geom_bond_distance
_geom_bond_site_symmetry_2
_geom_bond_publ_flag
Pd1 N1 2.014(7) 11 ?
Pd1 N1 2.014(7) . ?
Pd1 N9 2.048(6) 12 ?
Pd1 N9 2.048(6) 2 ?
Pd2 N6 2.013(7) 3 ?
Pd2 N6 2.013(7) 2 ?
Pd2 N6 2.013(7) 4 ?
Pd2 N6 2.013(7) . ?
O1 C6 1.363(9) . ?
O1 C7 1.370(10) . ?
O2 C20 1.367(10) . ?
O2 C21 1.390(10) . ?
O3 C27 1.362(10) . ?
O3 C28 1.346(9) . ?
N1 C1 1.314(10) . ?
N1 C5 1.338(10) . ?
N2 N3 1.401(10) . ?
N2 C6 1.278(11) . ?
N3 C7 1.304(11) . ?
N4 N5 1.389(10) . ?
N4 C20 1.292(12) . ?
N5 C21 1.240(11) . ?
N6 C24 1.343(12) . ?
N6 C25 1.344(11) . ?
N7 N8 1.383(11) . ?
N7 C27 1.298(11) . ?
N8 C28 1.259(10) . ?
N9 Pd1 2.048(6) 10 ?
N9 C31 1.334(9) . ?
N9 C32 1.285(9) . ?
C1 C2 1.368(12) . ?
C2 C3 1.333(12) . ?
C3 C4 1.419(11) . ?
C3 C6 1.448(12) . ?
C4 C5 1.356(11) . ?
C7 C8 1.457(12) . ?
C8 C9 1.414(13) . ?
C8 C13 1.442(14) . ?
C9 C10 1.397(12) . ?
C9 C14 1.475(13) . ?
C10 C11 1.423(12) . ?
C10 C20 1.481(13) . ?
C11 C12 1.410(12) . ?
C11 C16 1.514(11) . ?
C12 C13 1.355(11) . ?
C12 C27 1.467(12) . ?
C13 C18 1.483(13) . ?
C14 C15A 1.675(18) . ?
C14 C15 1.65(4) . ?
C16 C17 1.506(15) . ?
C18 C19 1.493(15) . ?
C21 C22 1.440(12) . ?
C22 C23 1.464(13) . ?
C22 C26 1.382(12) . ?
C23 C24 1.329(13) . ?
C25 C26 1.374(12) . ?
C28 C29 1.504(11) . ?
C29 C30 1.367(10) . ?
C29 C33 1.362(11) . ?
C30 C31 1.397(11) . ?
C32 C33 1.350(11) . ?
O4 N10 1.259(12) . ?
O5 N10 1.215(12) . ?
O6 N10 1.228(11) . ?

loop_
_geom_torsion_atom_site_label_1
_geom_torsion_atom_site_label_2
_geom_torsion_atom_site_label_3
_geom_torsion_atom_site_label_4
_geom_torsion
_geom_torsion_site_symmetry_1
_geom_torsion_site_symmetry_2
_geom_torsion_site_symmetry_3
_geom_torsion_site_symmetry_4
_geom_torsion_publ_flag
Pd1 N1 C1 C2 -175.3(8) . . . . ?
Pd1 N1 C5 C4 174.7(7) . . . . ?
Pd1 N9 C31 C30 175.6(6) 10 . . . ?
Pd1 N9 C32 C33 -177.9(7) 10 . . . ?
Pd2 N6 C24 C23 176.8(8) . . . . ?
Pd2 N6 C25 C26 178.7(6) . . . . ?
O1 C7 C8 C9 -105.8(10) . . . . ?
O1 C7 C8 C13 73.5(11) . . . . ?
O2 C21 C22 C23 7.7(12) . . . . ?
O2 C21 C22 C26 -172.4(7) . . . . ?
O3 C28 C29 C30 -178.1(7) . . . . ?
O3 C28 C29 C33 3.7(12) . . . . ?
N1 C1 C2 C3 2.4(16) . . . . ?
N2 N3 C7 O1 1.1(12) . . . . ?
N2 N3 C7 C8 -174.5(11) . . . . ?
N3 N2 C6 O1 2.1(13) . . . . ?
N3 N2 C6 C3 -178.4(11) . . . . ?
N3 C7 C8 C9 69.7(15) . . . . ?
N3 C7 C8 C13 -111.1(13) . . . . ?
N4 N5 C21 O2 0.1(11) . . . . ?
N4 N5 C21 C22 179.6(8) . . . . ?
N5 N4 C20 O2 -0.7(11) . . . . ?
N5 N4 C20 C10 176.2(9) . . . . ?
N5 C21 C22 C23 -171.7(10) . . . . ?
N5 C21 C22 C26 8.2(15) . . . . ?
N6 C25 C26 C22 0.9(13) . . . . ?
N7 N8 C28 O3 3.1(11) . . . . ?
N7 N8 C28 C29 178.0(9) . . . . ?
N8 N7 C27 O3 0.6(11) . . . . ?
N8 N7 C27 C12 -174.2(10) . . . . ?
N8 C28 C29 C30 7.1(14) . . . . ?
N8 C28 C29 C33 -171.1(10) . . . . ?
N9 C32 C33 C29 2.9(14) . . . . ?
C1 N1 C5 C4 -0.4(13) . . . . ?
C1 C2 C3 C4 -3.5(15) . . . . ?
C1 C2 C3 C6 174.1(10) . . . . ?
C2 C3 C4 C5 2.8(15) . . . . ?
C2 C3 C6 O1 19.4(16) . . . . ?
C2 C3 C6 N2 -160.1(12) . . . . ?
C3 C4 C5 N1 -0.8(14) . . . . ?
C4 C3 C6 O1 -163.0(9) . . . . ?
C4 C3 C6 N2 17.5(18) . . . . ?
C5 N1 C1 C2 -0.3(14) . . . . ?
C6 O1 C7 N3 0.1(11) . . . . ?
C6 O1 C7 C8 176.4(9) . . . . ?
C6 N2 N3 C7 -1.9(13) . . . . ?
C6 C3 C4 C5 -175.0(9) . . . . ?
C7 O1 C6 N2 -1.4(12) . . . . ?
C7 O1 C6 C3 179.0(9) . . . . ?
C7 C8 C9 C10 179.6(8) . . . . ?
C7 C8 C9 C14 0.6(13) . . . . ?
C7 C8 C13 C12 -177.3(8) . . . . ?
C7 C8 C13 C18 -0.7(12) . . . . ?
C8 C9 C10 C11 -2.6(12) . . . . ?
C8 C9 C10 C20 -174.6(8) . . . . ?
C8 C9 C14 C15A 74.4(12) . . . . ?
C8 C9 C14 C15 -106.6(17) . . . . ?
C8 C13 C18 C19 -100.6(11) . . . . ?
C9 C8 C13 C12 2.0(12) . . . . ?
C9 C8 C13 C18 178.6(8) . . . . ?
C9 C10 C11 C12 2.4(12) . . . . ?
C9 C10 C11 C16 178.6(8) . . . . ?
C9 C10 C20 O2 65.7(10) . . . . ?
C9 C10 C20 N4 -111.1(12) . . . . ?
C10 C9 C14 C15A -104.6(11) . . . . ?
C10 C9 C14 C15 74.4(18) . . . . ?
C10 C11 C12 C13 0.2(12) . . . . ?
C10 C11 C12 C27 -171.9(7) . . . . ?
C10 C11 C16 C17 -97.2(10) . . . . ?
C11 C10 C20 O2 -106.9(9) . . . . ?
C11 C10 C20 N4 76.4(13) . . . . ?
C11 C12 C13 C8 -2.2(12) . . . . ?
C11 C12 C13 C18 -178.7(8) . . . . ?
C11 C12 C27 O3 72.9(10) . . . . ?
C11 C12 C27 N7 -112.6(11) . . . . ?
C12 C11 C16 C17 78.7(11) . . . . ?
C12 C13 C18 C19 75.8(13) . . . . ?
C13 C8 C9 C10 0.3(12) . . . . ?
C13 C8 C9 C14 -178.7(8) . . . . ?
C13 C12 C27 O3 -99.6(9) . . . . ?
C13 C12 C27 N7 74.9(13) . . . . ?
C14 C9 C10 C11 176.4(8) . . . . ?
C14 C9 C10 C20 4.4(12) . . . . ?
C16 C11 C12 C13 -175.9(8) . . . . ?
C16 C11 C12 C27 12.0(11) . . . . ?
C20 O2 C21 N5 -0.5(9) . . . . ?
C20 O2 C21 C22 180.0(7) . . . . ?
C20 N4 N5 C21 0.3(11) . . . . ?
C20 C10 C11 C12 174.4(7) . . . . ?
C20 C10 C11 C16 -9.5(12) . . . . ?
C21 O2 C20 N4 0.7(10) . . . . ?
C21 O2 C20 C10 -176.6(8) . . . . ?
C21 C22 C23 C24 176.0(8) . . . . ?
C21 C22 C26 C25 -179.8(8) . . . . ?
C22 C23 C24 N6 7.2(15) . . . . ?
C23 C22 C26 C25 0.1(12) . . . . ?
C24 N6 C25 C26 1.9(13) . . . . ?
C25 N6 C24 C23 -6.2(15) . . . . ?
C26 C22 C23 C24 -4.0(13) . . . . ?
C27 O3 C28 N8 -2.7(10) . . . . ?
C27 O3 C28 C29 -178.3(7) . . . . ?
C27 N7 N8 C28 -2.2(11) . . . . ?
C27 C12 C13 C8 169.5(7) . . . . ?
C27 C12 C13 C18 -6.9(13) . . . . ?
C28 O3 C27 N7 1.1(9) . . . . ?
C28 O3 C27 C12 176.8(8) . . . . ?
C28 C29 C30 C31 -176.9(7) . . . . ?
C28 C29 C33 C32 174.6(8) . . . . ?
C29 C30 C31 N9 1.7(12) . . . . ?
C30 C29 C33 C32 -3.6(13) . . . . ?
C31 N9 C32 C33 0.3(13) . . . . ?
C32 N9 C31 C30 -2.6(12) . . . . ?
C33 C29 C30 C31 1.3(12) . . . . ?

loop_
_platon_squeeze_void_nr
_platon_squeeze_void_average_x
_platon_squeeze_void_average_y
_platon_squeeze_void_average_z
_platon_squeeze_void_volume
_platon_squeeze_void_count_electrons
_platon_squeeze_void_content
1 -0.002 -0.023 -0.025 12510 3818 ' '
